data_7004002
loop_
_publ_author_name
'Pritchard, Ruth'
'Barrett, Simon A.'
'Kilner, Colin A.'
'Halcrow, Malcolm A.'

_publ_section_title
;
 The influence of ligand conformation on the thermal spin transitions
 in iron(iii) saltrien complexes
;
_journal_issue 24
_journal_name_full 'Dalton Transactions'
_journal_page_first 3159
_journal_page_last 3168
_journal_paper_doi 10.1039/b801892h
_journal_year 2008
_chemical_formula_moiety 'C20 H24 Fe N4 O2, Cl O4'
_chemical_formula_sum 'C20 H24 Cl Fe N4 O6'
_chemical_formula_weight 507.73
_chemical_name_common
;(1,8-Bis(salicylaldiminato)-3,6-diazaoctane)iron(iii)
perchlorate
;
_chemical_name_systematic
;
[1,8-Bis(salicylaldiminato)-3,6-diazaoctane]iron(III)
perchlorate
;
_space_group_IT_number 14
_symmetry_cell_setting monoclinic
_symmetry_space_group_name_Hall '-P 2ybc'
_symmetry_space_group_name_H-M 'P 1 21/c 1'
_atom_sites_solution_hydrogens geom
_atom_sites_solution_primary direct
_atom_sites_solution_secondary difmap
_audit_creation_method SHELXL-97
_cell_angle_alpha 90.00
_cell_angle_beta 100.881(5)
_cell_angle_gamma 90.00
_cell_formula_units_Z 12
_cell_length_a 17.8864(15)
_cell_length_b 13.7970(11)
_cell_length_c 27.951(3)
_cell_measurement_reflns_used 88858
_cell_measurement_temperature 105(2)
_cell_measurement_theta_max 29.72
_cell_measurement_theta_min 1.48
_cell_volume 6773.7(11)
_computing_cell_refinement 'APEX 2 software, Bruker Nonius 2004'
_computing_data_collection 'APEX 2 software, Bruker Nonius 2004'
_computing_data_reduction 'SAINT, Bruker Nonius 2004'
_computing_molecular_graphics 'ORTEX (McArdle, 1995)'
_computing_publication_material 'local program'
_computing_structure_refinement 'SHELXL-97 (Sheldrick, 1997)'
_computing_structure_solution 'SHELXS-97 (Sheldrick, 1990)'
_diffrn_ambient_temperature 105(2)
_diffrn_detector_area_resol_mean '120 microns'
_diffrn_measured_fraction_theta_full 0.986
_diffrn_measured_fraction_theta_max 0.986
_diffrn_measurement_device_type 'Bruker X8 Apex diffractometer'
_diffrn_measurement_method 'Rotation images'
_diffrn_radiation_monochromator graphite
_diffrn_radiation_source 'rotating anode'
_diffrn_radiation_type MoK\a
_diffrn_radiation_wavelength 0.71073
_diffrn_reflns_av_R_equivalents 0.0649
_diffrn_reflns_av_sigmaI/netI 0.0718
_diffrn_reflns_limit_h_max 24
_diffrn_reflns_limit_h_min -24
_diffrn_reflns_limit_k_max 19
_diffrn_reflns_limit_k_min -16
_diffrn_reflns_limit_l_max 38
_diffrn_reflns_limit_l_min -38
_diffrn_reflns_number 88858
_diffrn_reflns_theta_full 29.72
_diffrn_reflns_theta_max 29.72
_diffrn_reflns_theta_min 1.48
_exptl_absorpt_coefficient_mu 0.830
_exptl_absorpt_correction_T_max 0.958
_exptl_absorpt_correction_T_min 0.846
_exptl_absorpt_correction_type multi-scan
_exptl_absorpt_process_details
;
Sheldrick, G. M. (2002). SADABS v. 2.03. University of
G/ottingen, Germany.
;
_exptl_crystal_colour 'Dark blue'
_exptl_crystal_density_diffrn 1.494
_exptl_crystal_density_method 'not measured'
_exptl_crystal_description Needle
_exptl_crystal_F_000 3156
_exptl_crystal_size_max 0.38
_exptl_crystal_size_mid 0.10
_exptl_crystal_size_min 0.02
_refine_diff_density_max 1.012
_refine_diff_density_min -0.896
_refine_diff_density_rms 0.102
_refine_ls_extinction_method none
_refine_ls_goodness_of_fit_ref 1.028
_refine_ls_hydrogen_treatment constr
_refine_ls_matrix_type full
_refine_ls_number_parameters 927
_refine_ls_number_reflns 18991
_refine_ls_number_restraints 134
_refine_ls_restrained_S_all 1.143
_refine_ls_R_factor_all 0.1455
_refine_ls_R_factor_gt 0.0764
_refine_ls_shift/su_max 0.002
_refine_ls_shift/su_mean 0.000
_refine_ls_structure_factor_coef Fsqd
_refine_ls_weighting_details 'calc w=1/[\s^2^(Fo^2^)+(0.0757P)^2^+22.3027P] where P=(Fo^2^+2Fc^2^)/3'
_refine_ls_weighting_scheme calc
_refine_ls_wR_factor_gt 0.1790
_refine_ls_wR_factor_ref 0.2180
_reflns_number_gt 10875
_reflns_number_total 18991
_reflns_threshold_expression >2sigma(I)
_cod_data_source_file b801892h.txt
_cod_data_source_block rp9palm
_cod_depositor_comments
;
The following automatic conversions were performed:
'_symmetry_cell_setting' value 'Monoclinic' changed to 'monoclinic'
according to '/home/saulius/struct/CIF-dictionaries/cif_core.dic'
dictionary named 'cif_core.dic' version 2.4.1 from 2010-06-29.

Automatic conversion script
Id: cif_fix_enum 1527 2010-12-29 10:47:43Z saulius 
;
_cod_original_cell_volume 6773.8(10)
_cod_original_sg_symbol_H-M 'P 21/c'
_cod_database_code 7004002

loop_
_symmetry_equiv_pos_as_xyz
'x, y, z'
'-x, y+1/2, -z+1/2'
'-x, -y, -z'
'x, -y-1/2, z-1/2'

loop_
_atom_site_label
_atom_site_type_symbol
_atom_site_fract_x
_atom_site_fract_y
_atom_site_fract_z
_atom_site_U_iso_or_equiv
_atom_site_adp_type
_atom_site_occupancy
_atom_site_symmetry_multiplicity
_atom_site_calc_flag
_atom_site_refinement_flags
_atom_site_disorder_assembly
_atom_site_disorder_group
Fe1A Fe 0.62454(4) 0.26550(5) 0.59135(3) 0.03515(19) Uani 1 1 d . . .
N2A N 0.5359(3) 0.2266(3) 0.62743(15) 0.0366(10) Uani 1 1 d . . .
C3A C 0.5081(4) 0.3029(4) 0.6569(2) 0.0495(15) Uani 1 1 d . . .
H3A1 H 0.5312 0.2947 0.6917 0.059 Uiso 1 1 calc R . .
H3A2 H 0.4521 0.2988 0.6534 0.059 Uiso 1 1 calc R . .
C4A C 0.5308(4) 0.4010(4) 0.6384(2) 0.0543(17) Uani 1 1 d . . .
H4A1 H 0.4982 0.4163 0.6066 0.065 Uiso 1 1 calc R . .
H4A2 H 0.5241 0.4528 0.6618 0.065 Uiso 1 1 calc R . .
N5A N 0.6118(3) 0.3957(3) 0.63325(16) 0.0560(15) Uani 1 1 d . . .
H5A H 0.6224 0.4492 0.6154 0.067 Uiso 1 1 calc R . .
C6A C 0.6651(6) 0.3971(6) 0.6815(3) 0.084(3) Uani 1 1 d . . .
H6A1 H 0.6711 0.4644 0.6940 0.101 Uiso 1 1 calc R . .
H6A2 H 0.6437 0.3575 0.7053 0.101 Uiso 1 1 calc R . .
C7A C 0.7377(6) 0.3592(7) 0.6765(3) 0.091(3) Uani 1 1 d . . .
H7A1 H 0.7713 0.3534 0.7088 0.109 Uiso 1 1 calc R . .
H7A2 H 0.7623 0.4030 0.6560 0.109 Uiso 1 1 calc R . .
N8A N 0.7245(3) 0.2596(5) 0.6525(2) 0.074(2) Uani 1 1 d . . .
H8A H 0.7147 0.2150 0.6756 0.089 Uiso 1 1 calc R . .
C9A C 0.7895(4) 0.2229(7) 0.6301(3) 0.084(3) Uani 1 1 d . . .
H9A1 H 0.7802 0.1548 0.6195 0.101 Uiso 1 1 calc R . .
H9A2 H 0.8377 0.2258 0.6542 0.101 Uiso 1 1 calc R . .
C10A C 0.7947(3) 0.2867(5) 0.5865(3) 0.0614(19) Uani 1 1 d . . .
H10A H 0.8150 0.3513 0.5977 0.074 Uiso 1 1 calc R . .
H10B H 0.8295 0.2571 0.5670 0.074 Uiso 1 1 calc R . .
N11A N 0.7170(2) 0.2966(3) 0.55648(17) 0.0380(10) Uani 1 1 d . . .
C12A C 0.4991(3) 0.1453(4) 0.62287(19) 0.0387(12) Uani 1 1 d . . .
H12A H 0.4576 0.1395 0.6395 0.046 Uiso 1 1 calc R . .
C13A C 0.5151(3) 0.0637(4) 0.5953(2) 0.0498(15) Uani 1 1 d . . .
C14A C 0.5795(4) 0.0591(5) 0.5729(3) 0.077(3) Uani 1 1 d . . .
C15A C 0.5922(7) -0.0256(6) 0.5479(5) 0.164(7) Uani 1 1 d . . .
H15A H 0.6354 -0.0297 0.5327 0.197 Uiso 1 1 calc R . .
C16A C 0.5422(8) -0.1039(8) 0.5452(7) 0.234(11) Uani 1 1 d . . .
H16A H 0.5527 -0.1615 0.5290 0.281 Uiso 1 1 calc R . .
C17A C 0.4764(6) -0.0991(6) 0.5659(4) 0.125(5) Uani 1 1 d . . .
H17A H 0.4409 -0.1510 0.5623 0.150 Uiso 1 1 calc R . .
C18A C 0.4652(4) -0.0171(5) 0.5914(3) 0.074(2) Uani 1 1 d . . .
H18A H 0.4226 -0.0143 0.6071 0.089 Uiso 1 1 calc R . .
O19A O 0.6290(2) 0.1324(3) 0.5744(2) 0.0688(14) Uani 1 1 d . . .
C20A C 0.7111(3) 0.3133(3) 0.5106(2) 0.0336(11) Uani 1 1 d . . .
H20A H 0.7572 0.3165 0.4984 0.040 Uiso 1 1 calc R . .
C21A C 0.6412(2) 0.3278(3) 0.47574(17) 0.0272(9) Uani 1 1 d . . .
C22A C 0.5684(2) 0.3349(3) 0.49025(17) 0.0294(10) Uani 1 1 d . . .
C23A C 0.5041(3) 0.3546(4) 0.45329(18) 0.0353(11) Uani 1 1 d . . .
H23A H 0.4557 0.3629 0.4620 0.042 Uiso 1 1 calc R . .
C24A C 0.5105(3) 0.3618(4) 0.40471(19) 0.0397(12) Uani 1 1 d . . .
H24A H 0.4662 0.3732 0.3807 0.048 Uiso 1 1 calc R . .
C25A C 0.5818(3) 0.3526(4) 0.39035(18) 0.0391(12) Uani 1 1 d . . .
H25A H 0.5858 0.3567 0.3570 0.047 Uiso 1 1 calc R . .
C26A C 0.6453(3) 0.3376(4) 0.42581(19) 0.0345(11) Uani 1 1 d . . .
H26A H 0.6936 0.3335 0.4165 0.041 Uiso 1 1 calc R . .
O27A O 0.55960(19) 0.3227(3) 0.53585(12) 0.0382(8) Uani 1 1 d . . .
Fe1B Fe 0.75206(5) 0.66473(5) 0.80034(3) 0.0392(2) Uani 1 1 d . . .
N2B N 0.7537(4) 0.8060(3) 0.80023(18) 0.0669(18) Uani 1 1 d . . .
C3B C 0.7815(8) 0.8511(5) 0.7583(3) 0.114(4) Uani 1 1 d . . .
H3B1 H 0.8370 0.8627 0.7666 0.137 Uiso 1 1 calc R . .
H3B2 H 0.7555 0.9137 0.7494 0.137 Uiso 1 1 calc R . .
C4B C 0.7628(7) 0.7792(5) 0.7162(2) 0.102(4) Uani 1 1 d . . .
H4B1 H 0.7079 0.7826 0.7018 0.123 Uiso 1 1 calc R . .
H4B2 H 0.7920 0.7958 0.6906 0.123 Uiso 1 1 calc R . .
N5B N 0.7827(4) 0.6788(4) 0.73452(18) 0.0641(17) Uani 1 1 d . . .
H5B H 0.7529 0.6361 0.7133 0.077 Uiso 1 1 calc R . .
C6B C 0.8638(4) 0.6500(7) 0.7373(3) 0.085(3) Uani 1 1 d . . .
H6B1 H 0.8850 0.6843 0.7118 0.102 Uiso 1 1 calc R . .
H6B2 H 0.8667 0.5795 0.7315 0.102 Uiso 1 1 calc R . .
C7B C 0.9104(5) 0.6750(7) 0.7875(3) 0.089(3) Uani 1 1 d . . .
H7B1 H 0.9581 0.6369 0.7935 0.106 Uiso 1 1 calc R . .
H7B2 H 0.9239 0.7447 0.7887 0.106 Uiso 1 1 calc R . .
N8B N 0.8650(3) 0.6528(4) 0.82641(18) 0.0522(14) Uani 1 1 d . . .
H8B H 0.8778 0.6987 0.8509 0.063 Uiso 1 1 calc R . .
C9B C 0.8794(3) 0.5554(4) 0.8492(2) 0.0522(17) Uani 1 1 d . . .
H9B1 H 0.8653 0.5556 0.8818 0.063 Uiso 1 1 calc R . .
H9B2 H 0.9341 0.5393 0.8533 0.063 Uiso 1 1 calc R . .
C10B C 0.8321(3) 0.4798(4) 0.8168(2) 0.0480(15) Uani 1 1 d . . .
H10C H 0.8542 0.4663 0.7876 0.058 Uiso 1 1 calc R . .
H10D H 0.8297 0.4184 0.8349 0.058 Uiso 1 1 calc R . .
N11B N 0.7547(2) 0.5236(3) 0.80276(16) 0.0322(9) Uani 1 1 d . . .
C12B C 0.7337(5) 0.8620(4) 0.8329(2) 0.071(2) Uani 1 1 d . . .
H12B H 0.7370 0.9300 0.8284 0.086 Uiso 1 1 calc R . .
C13B C 0.7068(4) 0.8289(4) 0.8755(2) 0.0505(15) Uani 1 1 d . . .
C14B C 0.7068(3) 0.7295(4) 0.88859(17) 0.0356(11) Uani 1 1 d . . .
C15B C 0.6778(3) 0.7059(5) 0.93114(19) 0.0441(13) Uani 1 1 d . . .
H15B H 0.6766 0.6401 0.9410 0.053 Uiso 1 1 calc R . .
C16B C 0.6513(3) 0.7778(7) 0.9585(2) 0.067(2) Uani 1 1 d . . .
H16B H 0.6314 0.7600 0.9865 0.080 Uiso 1 1 calc R . .
C17B C 0.6534(4) 0.8751(7) 0.9461(3) 0.083(3) Uani 1 1 d . . .
H17B H 0.6360 0.9237 0.9654 0.100 Uiso 1 1 calc R . .
C18B C 0.6809(5) 0.8994(5) 0.9052(3) 0.075(2) Uani 1 1 d . . .
H18B H 0.6827 0.9658 0.8965 0.090 Uiso 1 1 calc R . .
O19B O 0.7326(2) 0.6580(2) 0.86428(12) 0.0348(8) Uani 1 1 d . . .
C20B C 0.6955(2) 0.4690(3) 0.80049(19) 0.0323(10) Uani 1 1 d . . .
H20B H 0.7037 0.4028 0.8093 0.039 Uiso 1 1 calc R . .
C21B C 0.6177(3) 0.5013(4) 0.78557(18) 0.0331(11) Uani 1 1 d . . .
C22B C 0.5986(3) 0.5973(4) 0.76873(17) 0.0383(12) Uani 1 1 d . . .
C23B C 0.5202(4) 0.6159(5) 0.7499(2) 0.0572(19) Uani 1 1 d . . .
H23B H 0.5055 0.6784 0.7373 0.069 Uiso 1 1 calc R . .
C24B C 0.4649(4) 0.5462(7) 0.7493(2) 0.066(2) Uani 1 1 d . . .
H24B H 0.4131 0.5621 0.7371 0.080 Uiso 1 1 calc R . .
C25B C 0.4836(3) 0.4530(6) 0.7663(2) 0.0594(19) Uani 1 1 d . . .
H25B H 0.4452 0.4051 0.7657 0.071 Uiso 1 1 calc R . .
C26B C 0.5594(3) 0.4313(5) 0.7841(2) 0.0484(15) Uani 1 1 d . . .
H26B H 0.5727 0.3677 0.7957 0.058 Uiso 1 1 calc R . .
O27B O 0.6491(2) 0.6680(3) 0.76911(13) 0.0445(9) Uani 1 1 d . . .
Fe1C Fe 0.98341(7) 0.79255(10) 0.58917(5) 0.0224(3) Uani 0.50 1 d P A 1
N2C N 0.9590(4) 0.8618(6) 0.5196(3) 0.0235(16) Uani 0.50 1 d PD A 1
C3C C 0.8782(4) 0.8602(7) 0.4939(3) 0.0264(18) Uiso 0.50 1 d PD A 1
H3C1 H 0.8723 0.8160 0.4655 0.032 Uiso 0.50 1 calc PR A 1
H3C2 H 0.8620 0.9259 0.4821 0.032 Uiso 0.50 1 calc PR A 1
C4C C 0.8298(5) 0.8250(6) 0.5298(3) 0.0282(18) Uiso 0.50 1 d PD A 1
H4C1 H 0.8220 0.8785 0.5519 0.034 Uiso 0.50 1 calc PR A 1
H4C2 H 0.7793 0.8040 0.5118 0.034 Uiso 0.50 1 calc PR A 1
N5C N 0.8687(4) 0.7427(5) 0.5585(3) 0.0262(15) Uani 0.50 1 d PD A 1
H5C H 0.8435 0.7299 0.5840 0.031 Uiso 0.50 1 calc PR A 1
C6C C 0.8701(6) 0.6518(7) 0.5297(4) 0.031(2) Uiso 0.50 1 d PD A 1
H6C1 H 0.8805 0.6670 0.4970 0.037 Uiso 0.50 1 calc PR A 1
H6C2 H 0.8204 0.6183 0.5258 0.037 Uiso 0.50 1 calc PR A 1
C7C C 0.9343(5) 0.5866(7) 0.5583(4) 0.031(2) Uiso 0.50 1 d PD A 1
H7C1 H 0.9225 0.5682 0.5903 0.038 Uiso 0.50 1 calc PR A 1
H7C2 H 0.9398 0.5267 0.5397 0.038 Uiso 0.50 1 calc PR A 1
N8C N 1.0065(4) 0.6454(6) 0.5651(3) 0.0289(16) Uani 0.50 1 d PD A 1
H8C H 1.0228 0.6495 0.5355 0.035 Uiso 0.50 1 calc PR A 1
C9C C 1.0683(5) 0.6029(7) 0.6020(3) 0.032(2) Uiso 0.50 1 d PD A 1
H9C1 H 1.1173 0.6343 0.6000 0.038 Uiso 0.50 1 calc PR A 1
H9C2 H 1.0729 0.5328 0.5957 0.038 Uiso 0.50 1 calc PR A 1
C10C C 1.0503(5) 0.6181(6) 0.6529(3) 0.031(2) Uiso 0.50 1 d PD A 1
H10E H 1.0122 0.5699 0.6590 0.037 Uiso 0.50 1 calc PR A 1
H10F H 1.0971 0.6093 0.6779 0.037 Uiso 0.50 1 calc PR A 1
N11C N 1.0204(4) 0.7164(6) 0.6561(3) 0.0229(16) Uani 0.50 1 d PD A 1
C12C C 1.0090(4) 0.9005(7) 0.4970(3) 0.0247(17) Uiso 0.50 1 d PD A 1
H12C H 0.9901 0.9290 0.4661 0.030 Uiso 0.50 1 calc PR A 1
C13C C 1.0912(2) 0.9045(5) 0.5145(2) 0.0294(19) Uiso 0.50 1 d PGD A 1
C14C C 1.1266(3) 0.8696(5) 0.5597(2) 0.0286(19) Uiso 0.50 1 d PGD A 1
C15C C 1.2055(3) 0.8714(5) 0.5729(2) 0.034(2) Uiso 0.50 1 d PGD A 1
H15C H 1.2297 0.8476 0.6039 0.041 Uiso 0.50 1 calc PR A 1
C16C C 1.2491(2) 0.9083(5) 0.5408(3) 0.039(2) Uiso 0.50 1 d PG A 1
H16C H 1.3030 0.9096 0.5498 0.047 Uiso 0.50 1 calc PR A 1
C17C C 1.2137(3) 0.9432(6) 0.4956(2) 0.049(3) Uiso 0.50 1 d PG A 1
H17C H 1.2434 0.9684 0.4736 0.058 Uiso 0.50 1 calc PR A 1
C18C C 1.1348(3) 0.9413(5) 0.4824(2) 0.044(3) Uiso 0.50 1 d PGD A 1
H18C H 1.1106 0.9652 0.4514 0.053 Uiso 0.50 1 calc PR A 1
O19C O 1.0863(8) 0.8353(14) 0.5932(4) 0.038(3) Uani 0.50 1 d PD A 1
C20C C 1.0325(5) 0.7604(6) 0.6981(3) 0.0242(17) Uiso 0.50 1 d PD A 1
H20C H 1.0631 0.7284 0.7249 0.029 Uiso 0.50 1 calc PR A 1
C21C C 1.0018(4) 0.8571(4) 0.7066(2) 0.038(2) Uiso 0.50 1 d PGD A 1
C22C C 0.9525(4) 0.9124(4) 0.67293(17) 0.0291(19) Uiso 0.50 1 d PGD A 1
C23C C 0.9217(4) 0.9974(4) 0.6876(2) 0.039(2) Uiso 0.50 1 d PGD A 1
H23C H 0.8881 1.0352 0.6645 0.047 Uiso 0.50 1 calc PR A 1
C24C C 0.9403(4) 1.0272(4) 0.7359(2) 0.042(2) Uiso 0.50 1 d PG A 1
H24C H 0.9192 1.0853 0.7459 0.050 Uiso 0.50 1 calc PR A 1
C25C C 0.9895(4) 0.9719(5) 0.76954(17) 0.045(3) Uiso 0.50 1 d PG A 1
H25C H 1.0022 0.9922 0.8025 0.054 Uiso 0.50 1 calc PR A 1
C26C C 1.0203(4) 0.8868(5) 0.7549(2) 0.038(2) Uiso 0.50 1 d PGD A 1
H26C H 1.0540 0.8490 0.7779 0.045 Uiso 0.50 1 calc PR A 1
O27C O 0.9403(3) 0.8825(4) 0.6322(3) 0.0187(17) Uani 0.50 1 d PD A 1
Fe1D Fe 0.98861(7) 0.76075(10) 0.56518(5) 0.0209(3) Uani 0.50 1 d P B 2
N2D N 0.9567(4) 0.8225(6) 0.5021(3) 0.0248(17) Uani 0.50 1 d PD B 2
C3D C 0.8743(5) 0.8109(7) 0.4847(4) 0.034(2) Uiso 0.50 1 d PD B 2
H3D1 H 0.8610 0.8250 0.4493 0.041 Uiso 0.50 1 calc PR B 2
H3D2 H 0.8456 0.8558 0.5021 0.041 Uiso 0.50 1 calc PR B 2
C4D C 0.8546(6) 0.7040(7) 0.4948(4) 0.044(3) Uiso 0.50 1 d PD B 2
H4D1 H 0.7988 0.6960 0.4911 0.053 Uiso 0.50 1 calc PR B 2
H4D2 H 0.8730 0.6601 0.4714 0.053 Uiso 0.50 1 calc PR B 2
N5D N 0.8926(5) 0.6804(7) 0.5454(3) 0.037(2) Uani 0.50 1 d PD B 2
H5D H 0.8594 0.6928 0.5666 0.045 Uiso 0.50 1 calc PR B 2
C6D C 0.9136(6) 0.5770(8) 0.5480(5) 0.039(3) Uiso 0.50 1 d PD B 2
H6D1 H 0.8711 0.5378 0.5300 0.047 Uiso 0.50 1 calc PR B 2
H6D2 H 0.9238 0.5555 0.5825 0.047 Uiso 0.50 1 calc PR B 2
C7D C 0.9839(5) 0.5618(7) 0.5262(4) 0.041(2) Uiso 0.50 1 d PD B 2
H7D1 H 1.0084 0.4996 0.5378 0.049 Uiso 0.50 1 calc PR B 2
H7D2 H 0.9694 0.5589 0.4902 0.049 Uiso 0.50 1 calc PR B 2
N8D N 1.0381(5) 0.6426(5) 0.5405(3) 0.0320(18) Uani 0.50 1 d PD B 2
H8D H 1.0572 0.6612 0.5131 0.038 Uiso 0.50 1 calc PR B 2
C9D C 1.1036(5) 0.6133(8) 0.5791(3) 0.036(2) Uiso 0.50 1 d PD B 2
H9D1 H 1.1457 0.6605 0.5810 0.043 Uiso 0.50 1 calc PR B 2
H9D2 H 1.1225 0.5486 0.5717 0.043 Uiso 0.50 1 calc PR B 2
C10D C 1.0748(5) 0.6106(7) 0.6269(3) 0.0292(19) Uiso 0.50 1 d PD B 2
H10G H 1.0433 0.5522 0.6285 0.035 Uiso 0.50 1 calc PR B 2
H10H H 1.1181 0.6096 0.6548 0.035 Uiso 0.50 1 calc PR B 2
N11D N 1.0282(4) 0.7003(5) 0.6282(3) 0.0222(15) Uani 0.50 1 d PD B 2
C12D C 0.9990(4) 0.8674(7) 0.4766(3) 0.0251(18) Uiso 0.50 1 d PD B 2
H12D H 0.9755 0.8933 0.4460 0.030 Uiso 0.50 1 calc PR B 2
C13D C 1.0819(2) 0.8807(4) 0.49239(19) 0.0224(17) Uiso 0.50 1 d PGD B 2
C14D C 1.1198(3) 0.8609(4) 0.53951(17) 0.0225(17) Uiso 0.50 1 d PGD B 2
C15D C 1.1982(3) 0.8734(4) 0.55187(16) 0.0233(17) Uiso 0.50 1 d PGD B 2
H15D H 1.2241 0.8598 0.5841 0.028 Uiso 0.50 1 calc PR B 2
C16D C 1.2387(2) 0.9056(4) 0.5171(2) 0.0225(17) Uiso 0.50 1 d PG B 2
H16D H 1.2923 0.9141 0.5256 0.027 Uiso 0.50 1 calc PR B 2
C17D C 1.2008(3) 0.9254(5) 0.46998(19) 0.035(2) Uiso 0.50 1 d PG B 2
H17D H 1.2285 0.9474 0.4462 0.041 Uiso 0.50 1 calc PR B 2
C18D C 1.1224(3) 0.9130(5) 0.45762(16) 0.031(2) Uiso 0.50 1 d PGD B 2
H18D H 1.0965 0.9265 0.4254 0.037 Uiso 0.50 1 calc PR B 2
O19D O 1.0836(7) 0.8289(13) 0.5757(3) 0.025(2) Uani 0.50 1 d PD B 2
C20D C 1.0317(5) 0.7436(6) 0.6700(4) 0.017(2) Uiso 0.50 1 d PD B 2
H20D H 1.0626 0.7160 0.6980 0.021 Uiso 0.50 1 calc PR B 2
C21D C 0.9897(4) 0.8337(4) 0.6755(2) 0.0230(17) Uiso 0.50 1 d PGD B 2
C22D C 0.9372(4) 0.8798(5) 0.63968(17) 0.110(12) Uiso 0.50 1 d PGD B 2
C23D C 0.8947(4) 0.9571(5) 0.6519(2) 0.040(2) Uiso 0.50 1 d PGD B 2
H23D H 0.8588 0.9886 0.6274 0.048 Uiso 0.50 1 calc PR B 2
C24D C 0.9045(4) 0.9883(4) 0.7000(2) 0.039(2) Uiso 0.50 1 d PG B 2
H24D H 0.8754 1.0411 0.7084 0.047 Uiso 0.50 1 calc PR B 2
C25D C 0.9569(4) 0.9422(5) 0.73582(18) 0.036(2) Uiso 0.50 1 d PG B 2
H25D H 0.9637 0.9635 0.7687 0.043 Uiso 0.50 1 calc PR B 2
C26D C 0.9995(3) 0.8649(4) 0.72357(19) 0.0241(18) Uiso 0.50 1 d PGD B 2
H26D H 1.0354 0.8334 0.7481 0.029 Uiso 0.50 1 calc PR B 2
O27D O 0.9339(3) 0.8547(5) 0.5962(2) 0.0346(16) Uani 0.50 1 d PD B 2
Cl28A Cl 0.7223(5) 0.6165(8) 0.6081(3) 0.0302(14) Uani 0.50 1 d PD C 1
O29A O 0.6807(5) 0.6172(7) 0.6480(3) 0.036(2) Uiso 0.50 1 d PD C 1
O30A O 0.8032(4) 0.6158(6) 0.6285(3) 0.0359(17) Uiso 0.50 1 d PD C 1
O31A O 0.7076(5) 0.7049(6) 0.5797(3) 0.048(2) Uiso 0.50 1 d PD C 1
O32A O 0.6957(6) 0.5378(7) 0.5744(4) 0.053(3) Uiso 0.50 1 d PD C 1
Cl28B Cl 0.7357(5) 0.6031(8) 0.6026(4) 0.0367(17) Uani 0.50 1 d PD D 2
O29B O 0.6823(5) 0.6035(7) 0.6364(3) 0.040(3) Uiso 0.50 1 d PD D 2
O30B O 0.8082(5) 0.5739(7) 0.6284(3) 0.051(2) Uiso 0.50 1 d PD D 2
O31B O 0.7380(8) 0.6954(8) 0.5798(5) 0.089(4) Uiso 0.50 1 d PD D 2
O32B O 0.7126(7) 0.5271(9) 0.5673(4) 0.078(4) Uiso 0.50 1 d PD D 2
Cl33A Cl 0.7418(2) 0.1753(4) 0.78052(16) 0.0206(12) Uiso 0.34 1 d PD E 1
O34A O 0.7904(6) 0.2494(8) 0.8128(5) 0.039(3) Uiso 0.34 1 d PD E 1
O35A O 0.7795(8) 0.1382(11) 0.7474(4) 0.060(4) Uiso 0.34 1 d PD E 1
O36A O 0.6681(6) 0.2253(11) 0.7656(7) 0.022(4) Uiso 0.34 1 d PD E 1
O37A O 0.7278(6) 0.1014(7) 0.8177(4) 0.026(2) Uiso 0.34 1 d PD E 1
Cl33B Cl 0.7377(3) 0.1858(4) 0.7896(3) 0.0171(12) Uiso 0.33 1 d PD F 2
O34B O 0.7651(6) 0.2409(7) 0.8340(4) 0.037(2) Uiso 0.33 1 d PD F 2
O35B O 0.7990(6) 0.1945(10) 0.7605(4) 0.049(3) Uiso 0.33 1 d PD F 2
O36B O 0.6698(8) 0.2191(13) 0.7588(6) 0.045(8) Uiso 0.33 1 d PD F 2
O37B O 0.7326(7) 0.0848(8) 0.8007(5) 0.049(4) Uiso 0.33 1 d PD F 2
Cl33C Cl 0.7430(4) 0.1720(6) 0.7958(3) 0.046(2) Uiso 0.33 1 d PD G 3
O34C O 0.7981(6) 0.2465(8) 0.7936(5) 0.044(3) Uiso 0.33 1 d PD G 3
O35C O 0.7451(10) 0.1119(11) 0.7490(5) 0.083(5) Uiso 0.33 1 d PD G 3
O36C O 0.6657(6) 0.2175(10) 0.7842(5) 0.057(4) Uiso 0.33 1 d PD G 3
O37C O 0.7518(9) 0.1116(10) 0.8345(5) 0.069(5) Uiso 0.33 1 d PD G 3
Cl38A Cl 1.00168(12) 0.69030(17) 0.41098(12) 0.0253(5) Uani 0.50 1 d PD H 1
O39A O 0.9194(5) 0.6819(10) 0.4049(4) 0.053(3) Uani 0.50 1 d PD H 1
O40A O 1.0303(4) 0.6198(5) 0.3798(3) 0.0378(17) Uani 0.50 1 d PD H 1
O41A O 1.0202(5) 0.7870(5) 0.3971(3) 0.035(2) Uani 0.50 1 d PD H 1
O42A O 1.0363(4) 0.6733(6) 0.4617(3) 0.0396(17) Uani 0.50 1 d PD H 1
Cl38B Cl 1.00382(13) 0.67479(19) 0.38548(11) 0.0246(5) Uani 0.50 1 d PD I 2
O39B O 0.9217(5) 0.6650(9) 0.3811(4) 0.046(3) Uani 0.50 1 d PD I 2
O40B O 1.0313(5) 0.6086(5) 0.3525(3) 0.042(2) Uani 0.50 1 d PD I 2
O41B O 1.0209(5) 0.7738(6) 0.3739(3) 0.0307(18) Uani 0.50 1 d PD I 2
O42B O 1.0407(4) 0.6524(5) 0.4351(3) 0.0337(16) Uani 0.50 1 d PD I 2

loop_
_atom_site_aniso_label
_atom_site_aniso_U_11
_atom_site_aniso_U_22
_atom_site_aniso_U_33
_atom_site_aniso_U_23
_atom_site_aniso_U_13
_atom_site_aniso_U_12
Fe1A 0.0322(4) 0.0329(4) 0.0376(4) 0.0040(3) -0.0004(3) -0.0158(3)
N2A 0.053(3) 0.027(2) 0.029(2) -0.0019(17) 0.0072(18) -0.0116(19)
C3A 0.092(5) 0.027(3) 0.032(3) -0.008(2) 0.017(3) -0.015(3)
C4A 0.099(5) 0.029(3) 0.036(3) -0.006(2) 0.014(3) -0.018(3)
N5A 0.092(4) 0.035(3) 0.032(2) 0.008(2) -0.013(2) -0.035(3)
C6A 0.132(8) 0.055(4) 0.049(4) 0.011(3) -0.028(5) -0.056(5)
C7A 0.108(7) 0.091(6) 0.058(5) 0.019(4) -0.024(5) -0.068(6)
N8A 0.059(3) 0.078(4) 0.073(4) 0.044(3) -0.019(3) -0.024(3)
C9A 0.036(3) 0.106(7) 0.098(6) 0.060(5) -0.016(4) -0.002(4)
C10A 0.028(3) 0.072(5) 0.074(4) 0.032(4) -0.015(3) -0.012(3)
N11A 0.0206(18) 0.037(2) 0.052(3) 0.015(2) -0.0028(17) -0.0108(17)
C12A 0.050(3) 0.028(3) 0.042(3) -0.005(2) 0.021(2) -0.015(2)
C13A 0.050(3) 0.033(3) 0.076(4) -0.021(3) 0.037(3) -0.017(3)
C14A 0.069(4) 0.046(4) 0.136(7) -0.041(4) 0.071(5) -0.031(3)
C15A 0.169(10) 0.066(6) 0.321(17) -0.106(8) 0.208(12) -0.070(6)
C16A 0.234(14) 0.099(8) 0.46(3) -0.182(12) 0.302(17) -0.119(9)
C17A 0.119(7) 0.070(5) 0.224(12) -0.093(7) 0.129(8) -0.067(5)
C18A 0.069(4) 0.052(4) 0.120(6) -0.047(4) 0.064(4) -0.035(3)
O19A 0.051(3) 0.038(2) 0.130(4) -0.017(3) 0.050(3) -0.022(2)
C20A 0.023(2) 0.025(2) 0.053(3) 0.003(2) 0.008(2) -0.0049(18)
C21A 0.026(2) 0.021(2) 0.035(2) -0.0023(18) 0.0059(18) -0.0071(17)
C22A 0.024(2) 0.030(2) 0.033(2) -0.004(2) 0.0018(18) -0.0039(18)
C23A 0.023(2) 0.044(3) 0.037(3) -0.003(2) 0.0022(19) -0.003(2)
C24A 0.034(3) 0.046(3) 0.036(3) 0.006(2) -0.001(2) -0.007(2)
C25A 0.044(3) 0.044(3) 0.030(2) 0.000(2) 0.007(2) -0.015(2)
C26A 0.032(2) 0.030(3) 0.044(3) -0.002(2) 0.015(2) -0.009(2)
O27A 0.0287(17) 0.060(2) 0.0256(16) -0.0025(16) 0.0046(13) -0.0070(16)
Fe1B 0.0671(5) 0.0210(3) 0.0375(4) -0.0061(3) 0.0307(4) -0.0097(3)
N2B 0.149(6) 0.025(2) 0.035(3) -0.002(2) 0.037(3) -0.018(3)
C3B 0.260(13) 0.043(4) 0.057(5) -0.009(3) 0.072(6) -0.059(6)
C4B 0.230(12) 0.050(4) 0.040(4) -0.008(3) 0.061(5) -0.051(6)
N5B 0.107(5) 0.052(3) 0.044(3) -0.021(2) 0.044(3) -0.043(3)
C6B 0.092(5) 0.116(7) 0.064(4) -0.053(4) 0.059(4) -0.071(5)
C7B 0.094(5) 0.114(7) 0.077(5) -0.062(5) 0.064(4) -0.080(5)
N8B 0.060(3) 0.049(3) 0.059(3) -0.033(2) 0.042(3) -0.035(2)
C9B 0.026(2) 0.050(4) 0.084(4) -0.038(3) 0.019(3) -0.013(2)
C10B 0.020(2) 0.044(3) 0.081(4) -0.029(3) 0.012(2) -0.003(2)
N11B 0.0257(19) 0.025(2) 0.051(2) -0.0106(18) 0.0181(17) -0.0028(16)
C12B 0.148(8) 0.020(3) 0.044(4) 0.000(3) 0.012(4) 0.005(4)
C13B 0.081(4) 0.034(3) 0.034(3) -0.005(2) 0.006(3) 0.025(3)
C14B 0.041(3) 0.038(3) 0.030(2) 0.001(2) 0.009(2) 0.020(2)
C15B 0.031(3) 0.068(4) 0.035(3) 0.003(3) 0.010(2) 0.016(3)
C16B 0.042(3) 0.121(7) 0.039(3) -0.015(4) 0.011(3) 0.038(4)
C17B 0.081(5) 0.110(7) 0.051(4) -0.036(4) -0.005(4) 0.069(5)
C18B 0.108(6) 0.053(4) 0.054(4) -0.016(3) -0.010(4) 0.049(4)
O19B 0.050(2) 0.0252(17) 0.0342(18) 0.0031(14) 0.0209(15) 0.0107(15)
C20B 0.024(2) 0.021(2) 0.054(3) 0.006(2) 0.013(2) 0.0010(18)
C21B 0.023(2) 0.039(3) 0.039(3) 0.010(2) 0.0112(19) 0.010(2)
C22B 0.052(3) 0.041(3) 0.025(2) 0.007(2) 0.016(2) 0.020(3)
C23B 0.068(4) 0.072(4) 0.029(3) 0.002(3) 0.003(3) 0.050(4)
C24B 0.035(3) 0.118(7) 0.044(3) -0.001(4) 0.003(3) 0.038(4)
C25B 0.021(2) 0.105(6) 0.053(4) 0.018(4) 0.009(2) 0.006(3)
C26B 0.024(2) 0.062(4) 0.059(4) 0.026(3) 0.008(2) 0.001(2)
O27B 0.079(3) 0.0271(19) 0.0308(18) 0.0059(15) 0.0178(18) 0.0143(19)
Fe1C 0.0221(6) 0.0207(6) 0.0247(7) 0.0037(6) 0.0051(5) -0.0019(5)
N2C 0.028(4) 0.018(4) 0.027(4) -0.002(3) 0.010(3) 0.000(3)
N5C 0.025(4) 0.020(4) 0.035(4) 0.003(3) 0.012(3) -0.003(3)
N8C 0.028(4) 0.028(4) 0.034(4) 0.007(3) 0.012(3) -0.002(3)
N11C 0.026(4) 0.020(4) 0.023(5) 0.001(4) 0.006(4) -0.003(3)
O19C 0.023(4) 0.045(7) 0.044(7) 0.024(8) 0.000(5) -0.008(4)
O27C 0.016(3) 0.011(3) 0.031(3) -0.012(2) 0.007(2) 0.003(2)
Fe1D 0.0173(5) 0.0259(7) 0.0203(6) -0.0004(5) 0.0060(5) -0.0038(5)
N2D 0.019(3) 0.030(5) 0.027(4) -0.008(4) 0.007(3) 0.003(3)
N5D 0.029(4) 0.056(6) 0.028(5) 0.003(4) 0.007(4) -0.012(5)
N8D 0.047(5) 0.020(4) 0.032(4) -0.004(3) 0.013(4) -0.008(3)
N11D 0.027(4) 0.022(4) 0.020(4) 0.002(3) 0.010(3) -0.002(3)
O19D 0.021(4) 0.027(4) 0.025(5) 0.009(5) 0.003(4) -0.002(3)
O27D 0.020(3) 0.038(4) 0.048(4) 0.020(3) 0.012(3) 0.015(3)
Cl28A 0.026(2) 0.033(3) 0.029(3) 0.0042(19) 0.0008(19) -0.0107(18)
Cl28B 0.043(4) 0.033(3) 0.036(2) -0.0003(17) 0.012(2) -0.014(2)
Cl38A 0.0216(10) 0.0233(12) 0.0313(13) 0.0036(11) 0.0056(10) 0.0044(8)
O39A 0.018(4) 0.058(7) 0.085(9) 0.014(7) 0.012(5) -0.002(4)
O40A 0.050(5) 0.028(4) 0.037(5) -0.016(4) 0.010(4) 0.008(4)
O41A 0.041(4) 0.019(4) 0.043(5) 0.007(4) 0.003(5) 0.006(3)
O42A 0.054(5) 0.035(4) 0.031(4) 0.008(3) 0.012(4) 0.003(3)
Cl38B 0.0257(11) 0.0238(13) 0.0242(12) 0.0031(10) 0.0042(10) 0.0005(9)
O39B 0.028(4) 0.041(6) 0.070(7) 0.027(6) 0.010(5) 0.001(4)
O40B 0.068(5) 0.035(4) 0.027(4) -0.015(4) 0.015(4) 0.006(4)
O41B 0.029(4) 0.026(4) 0.038(5) 0.004(4) 0.009(4) 0.000(3)
O42B 0.051(5) 0.030(4) 0.020(3) 0.002(3) 0.006(3) 0.005(3)

loop_
_atom_type_symbol
_atom_type_description
_atom_type_scat_dispersion_real
_atom_type_scat_dispersion_imag
_atom_type_scat_source
C C 0.0033 0.0016 'International Tables Vol C Tables 4.2.6.8 and 6.1.1.4'
H H 0.0000 0.0000 'International Tables Vol C Tables 4.2.6.8 and 6.1.1.4'
N N 0.0061 0.0033 'International Tables Vol C Tables 4.2.6.8 and 6.1.1.4'
O O 0.0106 0.0060 'International Tables Vol C Tables 4.2.6.8 and 6.1.1.4'
Cl Cl 0.1484 0.1585 'International Tables Vol C Tables 4.2.6.8 and 6.1.1.4'
Fe Fe 0.3463 0.8444 'International Tables Vol C Tables 4.2.6.8 and 6.1.1.4'

loop_
_geom_angle_atom_site_label_1
_geom_angle_atom_site_label_2
_geom_angle_atom_site_label_3
_geom_angle
_geom_angle_site_symmetry_1
_geom_angle_site_symmetry_3
_geom_angle_publ_flag
O19A Fe1A O27A 104.1(2) . . ?
O19A Fe1A N2A 86.80(17) . . ?
O27A Fe1A N2A 95.52(16) . . ?
O19A Fe1A N11A 90.46(18) . . ?
O27A Fe1A N11A 87.16(15) . . ?
N2A Fe1A N11A 176.55(17) . . ?
O19A Fe1A N5A 160.6(2) . . ?
O27A Fe1A N5A 89.23(17) . . ?
N2A Fe1A N5A 77.76(18) . . ?
N11A Fe1A N5A 104.49(19) . . ?
O19A Fe1A N8A 95.2(2) . . ?
O27A Fe1A N8A 155.25(19) . . ?
N2A Fe1A N8A 101.0(2) . . ?
N11A Fe1A N8A 77.2(2) . . ?
N5A Fe1A N8A 76.6(2) . . ?
C12A N2A C3A 117.0(5) . . ?
C12A N2A Fe1A 126.1(4) . . ?
C3A N2A Fe1A 116.7(3) . . ?
N2A C3A C4A 107.7(5) . . ?
N5A C4A C3A 108.4(5) . . ?
C4A N5A C6A 112.2(6) . . ?
C4A N5A Fe1A 107.2(3) . . ?
C6A N5A Fe1A 112.4(5) . . ?
C7A C6A N5A 109.9(7) . . ?
C6A C7A N8A 107.7(6) . . ?
C9A N8A C7A 114.6(7) . . ?
C9A N8A Fe1A 105.2(4) . . ?
C7A N8A Fe1A 109.8(5) . . ?
N8A C9A C10A 107.9(6) . . ?
N11A C10A C9A 108.2(5) . . ?
C20A N11A C10A 118.0(5) . . ?
C20A N11A Fe1A 124.9(3) . . ?
C10A N11A Fe1A 116.7(4) . . ?
N2A C12A C13A 126.0(5) . . ?
C14A C13A C18A 119.1(5) . . ?
C14A C13A C12A 122.7(5) . . ?
C18A C13A C12A 118.3(5) . . ?
O19A C14A C15A 118.5(6) . . ?
O19A C14A C13A 122.8(5) . . ?
C15A C14A C13A 118.7(6) . . ?
C16A C15A C14A 120.6(7) . . ?
C15A C16A C17A 121.2(7) . . ?
C18A C17A C16A 117.9(7) . . ?
C17A C18A C13A 122.4(6) . . ?
C14A O19A Fe1A 132.7(4) . . ?
N11A C20A C21A 126.4(4) . . ?
C26A C21A C22A 119.2(4) . . ?
C26A C21A C20A 118.5(4) . . ?
C22A C21A C20A 122.2(4) . . ?
O27A C22A C23A 119.9(4) . . ?
O27A C22A C21A 122.8(4) . . ?
C23A C22A C21A 117.4(4) . . ?
C24A C23A C22A 121.4(5) . . ?
C23A C24A C25A 121.1(5) . . ?
C26A C25A C24A 118.4(5) . . ?
C25A C26A C21A 122.4(5) . . ?
C22A O27A Fe1A 131.7(3) . . ?
O27B Fe1B O19B 95.81(16) . . ?
O27B Fe1B N11B 93.15(16) . . ?
O19B Fe1B N11B 85.72(16) . . ?
O27B Fe1B N2B 89.4(2) . . ?
O19B Fe1B N2B 93.24(17) . . ?
N11B Fe1B N2B 177.3(2) . . ?
O27B Fe1B N8B 172.92(16) . . ?
O19B Fe1B N8B 90.28(17) . . ?
N11B Fe1B N8B 83.67(18) . . ?
N2B Fe1B N8B 93.9(3) . . ?
O27B Fe1B N5B 89.2(2) . . ?
O19B Fe1B N5B 174.3(2) . . ?
N11B Fe1B N5B 96.8(2) . . ?
N2B Fe1B N5B 84.0(2) . . ?
N8B Fe1B N5B 84.9(2) . . ?
C12B N2B C3B 118.8(6) . . ?
C12B N2B Fe1B 126.0(4) . . ?
C3B N2B Fe1B 115.2(4) . . ?
N2B C3B C4B 106.1(5) . . ?
N5B C4B C3B 109.6(6) . . ?
C6B N5B C4B 115.6(6) . . ?
C6B N5B Fe1B 110.7(4) . . ?
C4B N5B Fe1B 108.1(4) . . ?
N5B C6B C7B 110.1(5) . . ?
N8B C7B C6B 109.9(5) . . ?
C9B N8B C7B 114.8(6) . . ?
C9B N8B Fe1B 108.0(3) . . ?
C7B N8B Fe1B 111.2(5) . . ?
N8B C9B C10B 109.3(5) . . ?
N11B C10B C9B 105.1(4) . . ?
C20B N11B C10B 119.1(4) . . ?
C20B N11B Fe1B 124.6(3) . . ?
C10B N11B Fe1B 115.4(3) . . ?
N2B C12B C13B 124.9(5) . . ?
C18B C13B C14B 119.8(6) . . ?
C18B C13B C12B 117.8(6) . . ?
C14B C13B C12B 122.5(5) . . ?
O19B C14B C13B 124.6(5) . . ?
O19B C14B C15B 118.3(5) . . ?
C13B C14B C15B 117.1(5) . . ?
C16B C15B C14B 120.9(6) . . ?
C17B C16B C15B 121.6(6) . . ?
C18B C17B C16B 118.5(6) . . ?
C17B C18B C13B 122.2(7) . . ?
C14B O19B Fe1B 126.3(3) . . ?
N11B C20B C21B 124.8(4) . . ?
C26B C21B C22B 119.7(5) . . ?
C26B C21B C20B 117.5(4) . . ?
C22B C21B C20B 122.6(5) . . ?
O27B C22B C23B 119.5(5) . . ?
O27B C22B C21B 124.1(5) . . ?
C23B C22B C21B 116.5(6) . . ?
C24B C23B C22B 122.2(6) . . ?
C23B C24B C25B 121.1(5) . . ?
C26B C25B C24B 118.6(6) . . ?
C25B C26B C21B 121.9(6) . . ?
C22B O27B Fe1B 126.2(3) . . ?
O19C Fe1C O27C 104.5(6) . . ?
O19C Fe1C N2C 86.9(4) . . ?
O27C Fe1C N2C 103.7(3) . . ?
O19C Fe1C N11C 87.9(4) . . ?
O27C Fe1C N11C 82.4(3) . . ?
N2C Fe1C N11C 172.8(3) . . ?
O19C Fe1C N5C 160.5(4) . . ?
O27C Fe1C N5C 89.5(3) . . ?
N2C Fe1C N5C 76.6(3) . . ?
N11C Fe1C N5C 107.6(3) . . ?
O19C Fe1C N8C 93.9(6) . . ?
O27C Fe1C N8C 151.5(3) . . ?
N2C Fe1C N8C 98.8(3) . . ?
N11C Fe1C N8C 76.7(3) . . ?
N5C Fe1C N8C 78.8(3) . . ?
C12C N2C C3C 117.7(7) . . ?
C12C N2C Fe1C 125.8(6) . . ?
C3C N2C Fe1C 116.4(5) . . ?
N2C C3C C4C 108.0(7) . . ?
N5C C4C C3C 109.4(7) . . ?
C4C N5C C6C 113.9(7) . . ?
C4C N5C Fe1C 106.4(5) . . ?
C6C N5C Fe1C 111.5(6) . . ?
N5C C6C C7C 107.2(8) . . ?
N8C C7C C6C 106.5(8) . . ?
C9C N8C C7C 112.5(7) . . ?
C9C N8C Fe1C 108.0(6) . . ?
C7C N8C Fe1C 109.3(5) . . ?
N8C C9C C10C 109.5(7) . . ?
N11C C10C C9C 109.0(7) . . ?
C20C N11C C10C 119.0(7) . . ?
C20C N11C Fe1C 122.0(6) . . ?
C10C N11C Fe1C 117.3(6) . . ?
N2C C12C C13C 126.4(7) . . ?
C14C C13C C18C 120.0 . . ?
C14C C13C C12C 123.2(5) . . ?
C18C C13C C12C 116.7(5) . . ?
O19C C14C C13C 122.3(7) . . ?
O19C C14C C15C 117.7(6) . . ?
C13C C14C C15C 120.0 . . ?
C16C C15C C14C 120.0 . . ?
C17C C16C C15C 120.0 . . ?
C16C C17C C18C 120.0 . . ?
C17C C18C C13C 120.0 . . ?
C14C O19C Fe1C 133.6(8) . . ?
N11C C20C C21C 124.2(7) . . ?
C22C C21C C26C 120.0 . . ?
C22C C21C C20C 126.4(5) . . ?
C26C C21C C20C 113.3(5) . . ?
O27C C22C C23C 124.2(5) . . ?
O27C C22C C21C 115.8(5) . . ?
C23C C22C C21C 120.0 . . ?
C22C C23C C24C 120.0 . . ?
C23C C24C C25C 120.0 . . ?
C26C C25C C24C 120.0 . . ?
C25C C26C C21C 120.0 . . ?
C22C O27C Fe1C 140.7(5) . . ?
O19D Fe1D O27D 96.5(5) . . ?
O19D Fe1D N2D 91.4(4) . . ?
O27D Fe1D N2D 91.5(3) . . ?
O19D Fe1D N11D 84.9(4) . . ?
O27D Fe1D N11D 90.6(3) . . ?
N2D Fe1D N11D 175.9(3) . . ?
O19D Fe1D N5D 171.7(4) . . ?
O27D Fe1D N5D 90.8(3) . . ?
N2D Fe1D N5D 84.5(3) . . ?
N11D Fe1D N5D 99.0(3) . . ?
O19D Fe1D N8D 90.8(5) . . ?
O27D Fe1D N8D 169.0(3) . . ?
N2D Fe1D N8D 96.6(3) . . ?
N11D Fe1D N8D 81.8(3) . . ?
N5D Fe1D N8D 82.6(3) . . ?
C12D N2D C3D 121.5(8) . . ?
C12D N2D Fe1D 127.5(6) . . ?
C3D N2D Fe1D 111.0(5) . . ?
N2D C3D C4D 106.8(8) . . ?
N5D C4D C3D 107.7(8) . . ?
C6D N5D C4D 109.1(9) . . ?
C6D N5D Fe1D 108.6(7) . . ?
C4D N5D Fe1D 110.5(6) . . ?
N5D C6D C7D 109.7(8) . . ?
N8D C7D C6D 109.8(8) . . ?
C7D N8D C9D 112.0(7) . . ?
C7D N8D Fe1D 112.9(6) . . ?
C9D N8D Fe1D 107.7(6) . . ?
N8D C9D C10D 107.1(7) . . ?
N11D C10D C9D 106.5(7) . . ?
C20D N11D C10D 117.9(7) . . ?
C20D N11D Fe1D 124.1(6) . . ?
C10D N11D Fe1D 116.0(6) . . ?
N2D C12D C13D 123.7(7) . . ?
C14D C13D C18D 120.0 . . ?
C14D C13D C12D 122.8(4) . . ?
C18D C13D C12D 117.2(4) . . ?
O19D C14D C15D 116.8(6) . . ?
O19D C14D C13D 123.2(6) . . ?
C15D C14D C13D 120.0 . . ?
C14D C15D C16D 120.0 . . ?
C15D C16D C17D 120.0 . . ?
C18D C17D C16D 120.0 . . ?
C17D C18D C13D 120.0 . . ?
C14D O19D Fe1D 125.0(7) . . ?
N11D C20D C21D 122.7(8) . . ?
C22D C21D C26D 120.0 . . ?
C22D C21D C20D 126.7(5) . . ?
C26D C21D C20D 112.8(5) . . ?
O27D C22D C21D 118.3(5) . . ?
O27D C22D C23D 121.5(5) . . ?
C21D C22D C23D 120.0 . . ?
C22D C23D C24D 120.0 . . ?
C25D C24D C23D 120.0 . . ?
C24D C25D C26D 120.0 . . ?
C25D C26D C21D 120.0 . . ?
C22D O27D Fe1D 133.4(5) . . ?
O31A Cl28A O30A 106.6(8) . . ?
O31A Cl28A O29A 110.3(7) . . ?
O30A Cl28A O29A 108.3(7) . . ?
O31A Cl28A O32A 105.7(8) . . ?
O30A Cl28A O32A 115.4(8) . . ?
O29A Cl28A O32A 110.4(8) . . ?
O30B Cl28B O31B 112.4(9) . . ?
O30B Cl28B O32B 104.9(8) . . ?
O31B Cl28B O32B 111.7(10) . . ?
O30B Cl28B O29B 108.6(8) . . ?
O31B Cl28B O29B 111.2(9) . . ?
O32B Cl28B O29B 107.8(9) . . ?
O35A Cl33A O36A 121.3(10) . . ?
O35A Cl33A O37A 112.6(8) . . ?
O36A Cl33A O37A 104.9(8) . . ?
O35A Cl33A O34A 111.0(8) . . ?
O36A Cl33A O34A 103.6(8) . . ?
O37A Cl33A O34A 101.3(7) . . ?
O36B Cl33B O37B 111.3(9) . . ?
O36B Cl33B O34B 117.1(9) . . ?
O37B Cl33B O34B 110.3(8) . . ?
O36B Cl33B O35B 106.0(9) . . ?
O37B Cl33B O35B 106.3(8) . . ?
O34B Cl33B O35B 105.0(7) . . ?
O37C Cl33C O34C 120.0(9) . . ?
O37C Cl33C O36C 113.3(10) . . ?
O34C Cl33C O36C 107.7(8) . . ?
O37C Cl33C O35C 109.1(10) . . ?
O34C Cl33C O35C 102.8(9) . . ?
O36C Cl33C O35C 102.0(9) . . ?
O41A Cl38A O42A 109.5(5) . . ?
O41A Cl38A O39A 108.7(6) . . ?
O42A Cl38A O39A 109.7(6) . . ?
O41A Cl38A O40A 109.3(5) . . ?
O42A Cl38A O40A 110.0(5) . . ?
O39A Cl38A O40A 109.8(6) . . ?
O40B Cl38B O41B 109.9(5) . . ?
O40B Cl38B O42B 109.0(4) . . ?
O41B Cl38B O42B 109.7(5) . . ?
O40B Cl38B O39B 110.2(6) . . ?
O41B Cl38B O39B 108.7(6) . . ?
O42B Cl38B O39B 109.3(5) . . ?

loop_
_geom_bond_atom_site_label_1
_geom_bond_atom_site_label_2
_geom_bond_distance
_geom_bond_site_symmetry_2
_geom_bond_publ_flag
Fe1A O19A 1.902(4) . ?
Fe1A O27A 1.923(3) . ?
Fe1A N2A 2.103(4) . ?
Fe1A N11A 2.115(4) . ?
Fe1A N5A 2.180(5) . ?
Fe1A N8A 2.230(5) . ?
N2A C12A 1.294(6) . ?
N2A C3A 1.479(7) . ?
C3A C4A 1.530(8) . ?
C4A N5A 1.486(9) . ?
N5A C6A 1.498(8) . ?
C6A C7A 1.432(13) . ?
C7A N8A 1.527(11) . ?
N8A C9A 1.510(11) . ?
C9A C10A 1.519(9) . ?
C10A N11A 1.489(6) . ?
N11A C20A 1.288(7) . ?
C12A C13A 1.425(7) . ?
C13A C14A 1.412(8) . ?
C13A C18A 1.419(8) . ?
C14A O19A 1.339(7) . ?
C14A C15A 1.401(9) . ?
C15A C16A 1.396(11) . ?
C16A C17A 1.408(10) . ?
C17A C18A 1.373(9) . ?
C20A C21A 1.447(6) . ?
C21A C26A 1.418(7) . ?
C21A C22A 1.438(6) . ?
C22A O27A 1.324(6) . ?
C22A C23A 1.419(6) . ?
C23A C24A 1.388(7) . ?
C24A C25A 1.414(7) . ?
C25A C26A 1.374(7) . ?
Fe1B O27B 1.884(4) . ?
Fe1B O19B 1.886(3) . ?
Fe1B N11B 1.948(4) . ?
Fe1B N2B 1.950(5) . ?
Fe1B N8B 2.020(5) . ?
Fe1B N5B 2.026(5) . ?
N2B C12B 1.297(8) . ?
N2B C3B 1.492(8) . ?
C3B C4B 1.527(10) . ?
C4B N5B 1.495(10) . ?
N5B C6B 1.491(10) . ?
C6B C7B 1.530(10) . ?
C7B N8B 1.506(7) . ?
N8B C9B 1.488(9) . ?
C9B C10B 1.528(7) . ?
C10B N11B 1.494(6) . ?
N11B C20B 1.292(6) . ?
C12B C13B 1.440(9) . ?
C13B C18B 1.412(8) . ?
C13B C14B 1.420(8) . ?
C14B O19B 1.330(6) . ?
C14B C15B 1.421(7) . ?
C15B C16B 1.390(8) . ?
C16B C17B 1.389(12) . ?
C17B C18B 1.369(12) . ?
C20B C21B 1.446(6) . ?
C21B C26B 1.415(7) . ?
C21B C22B 1.426(7) . ?
C22B O27B 1.327(7) . ?
C22B C23B 1.426(8) . ?
C23B C24B 1.377(11) . ?
C24B C25B 1.390(11) . ?
C25B C26B 1.387(7) . ?
Fe1C O19C 1.915(13) . ?
Fe1C O27C 1.983(6) . ?
Fe1C N2C 2.136(8) . ?
Fe1C N11C 2.138(8) . ?
Fe1C N5C 2.181(7) . ?
Fe1C N8C 2.202(8) . ?
N2C C12C 1.302(10) . ?
N2C C3C 1.488(10) . ?
C3C C4C 1.522(10) . ?
C4C N5C 1.486(10) . ?
N5C C6C 1.493(11) . ?
C6C C7C 1.557(12) . ?
C7C N8C 1.507(11) . ?
N8C C9C 1.483(10) . ?
C9C C10C 1.530(11) . ?
C10C N11C 1.467(11) . ?
N11C C20C 1.303(11) . ?
C12C C13C 1.461(8) . ?
C13C C14C 1.3900 . ?
C13C C18C 1.3900 . ?
C14C O19C 1.370(10) . ?
C14C C15C 1.3900 . ?
C15C C16C 1.3900 . ?
C16C C17C 1.3900 . ?
C17C C18C 1.3900 . ?
C20C C21C 1.478(8) . ?
C21C C22C 1.3900 . ?
C21C C26C 1.3900 . ?
C22C O27C 1.191(8) . ?
C22C C23C 1.3900 . ?
C23C C24C 1.3900 . ?
C24C C25C 1.3900 . ?
C25C C26C 1.3900 . ?
Fe1D O19D 1.916(13) . ?
Fe1D O27D 1.926(7) . ?
Fe1D N2D 1.943(8) . ?
Fe1D N11D 1.957(8) . ?
Fe1D N5D 2.032(9) . ?
Fe1D N8D 2.037(8) . ?
N2D C12D 1.293(10) . ?
N2D C3D 1.471(10) . ?
C3D C4D 1.555(12) . ?
C4D N5D 1.485(11) . ?
N5D C6D 1.474(12) . ?
C6D C7D 1.513(12) . ?
C7D N8D 1.481(11) . ?
N8D C9D 1.490(11) . ?
C9D C10D 1.521(11) . ?
C10D N11D 1.496(10) . ?
N11D C20D 1.302(10) . ?
C12D C13D 1.476(8) . ?
C13D C14D 1.3900 . ?
C13D C18D 1.3900 . ?
C14D O19D 1.372(9) . ?
C14D C15D 1.3900 . ?
C15D C16D 1.3900 . ?
C16D C17D 1.3900 . ?
C17D C18D 1.3900 . ?
C20D C21D 1.477(9) . ?
C21D C22D 1.3900 . ?
C21D C26D 1.3900 . ?
C22D O27D 1.255(8) . ?
C22D C23D 1.3900 . ?
C23D C24D 1.3900 . ?
C24D C25D 1.3900 . ?
C25D C26D 1.3900 . ?
Cl28A O31A 1.451(12) . ?
Cl28A O30A 1.452(10) . ?
Cl28A O29A 1.454(11) . ?
Cl28A O32A 1.457(12) . ?
Cl28B O30B 1.417(12) . ?
Cl28B O31B 1.428(13) . ?
Cl28B O32B 1.447(13) . ?
Cl28B O29B 1.464(10) . ?
Cl33A O35A 1.346(11) . ?
Cl33A O36A 1.475(10) . ?
Cl33A O37A 1.510(10) . ?
Cl33A O34A 1.523(10) . ?
Cl33B O36B 1.426(12) . ?
Cl33B O37B 1.434(11) . ?
Cl33B O34B 1.460(11) . ?
Cl33B O35B 1.487(11) . ?
Cl33C O37C 1.351(12) . ?
Cl33C O34C 1.433(11) . ?
Cl33C O36C 1.498(12) . ?
Cl33C O35C 1.554(13) . ?
Cl38A O41A 1.445(8) . ?
Cl38A O42A 1.454(7) . ?
Cl38A O39A 1.454(9) . ?
Cl38A O40A 1.462(7) . ?
Cl38B O40B 1.447(7) . ?
Cl38B O41B 1.450(8) . ?
Cl38B O42B 1.453(7) . ?
Cl38B O39B 1.457(9) . ?

loop_
_geom_hbond_atom_site_label_D
_geom_hbond_atom_site_label_H
_geom_hbond_atom_site_label_A
_geom_hbond_distance_DH
_geom_hbond_distance_HA
_geom_hbond_distance_DA
_geom_hbond_angle_DHA
_geom_hbond_site_symmetry_A
N5A H5A O32A 0.93 2.26 3.120(12) 153.9 .
N5A H5A O32B 0.93 2.53 3.345(14) 146.9 .
N8A H8A O35A 0.93 2.37 3.133(14) 139.1 .
N8A H8A O35B 0.93 2.58 3.189(13) 123.8 .
N8A H8A O35C 0.93 2.47 3.345(17) 156.1 .
N5B H5B O29A 0.93 2.04 2.871(11) 147.2 .
N5B H5B O29B 0.93 2.32 3.157(11) 149.3 .
N8B H8B O39A 0.93 2.26 3.187(14) 172.8 4_576
N8B H8B O39B 0.93 2.15 3.016(12) 155.1 4_576
N5C H5C O30A 0.93 2.21 3.023(10) 145.5 .
N5C H5C O31A 0.93 2.44 3.094(12) 127.8 .
N8C H8C O42A 0.93 2.15 3.060(11) 167.3 .
N5D H5D O30A 0.93 2.41 3.186(11) 141.2 .
N5D H5D O31B 0.93 2.27 3.101(16) 148.4 .
N8D H8D O42B 0.93 2.15 2.956(10) 144.8 .
